data_7013406
loop_
_publ_author_name
'Blower, Philip J.'
'Castle, Thomas C.'
'Cowley, Andrew R.'
'Dilworth, Jonathan R.'
'Donnelly, Paul S.'
'Labisbal, Elena'
'Sowrey, Frank E.'
'Teat, Simon J.'
'Went, Michael J.'

_publ_section_title
;
 Structural trends in copper(II) bis(thiosemicarbazone) radiopharmaceuticals
;
_journal_coden_ASTM DTARAF
_journal_issue 23
_journal_name_full 'Dalton Transactions'
_journal_page_first 4416
_journal_page_last 4425
_journal_paper_doi 10.1039/b307499d
_journal_year 2003
_chemical_formula_sum 'C10 H20 Cu N6 O S3'
_chemical_formula_weight 400.04
_space_group_IT_number 14
_symmetry_cell_setting monoclinic
_symmetry_space_group_name_Hall '-P 2ybc'
_symmetry_space_group_name_H-M 'P 1 21/c 1'
_atom_sites_solution_hydrogens difmap
_atom_sites_solution_primary direct
_atom_sites_solution_secondary difmap
_audit_creation_method SHELXL-97
_cell_angle_alpha 90.00
_cell_angle_beta 97.864(3)
_cell_angle_gamma 90.00
_cell_formula_units_Z 4
_cell_length_a 8.0485(13)
_cell_length_b 14.086(2)
_cell_length_c 15.071(2)
_cell_measurement_reflns_used 8401
_cell_measurement_temperature 150(2)
_cell_measurement_theta_max 29.29
_cell_measurement_theta_min 2.47
_cell_volume 1692.5(4)
_computing_cell_refinement 'Bruker SAINT'
_computing_data_collection 'Bruker SMART'
_computing_data_reduction 'Bruker SAINT'
_computing_molecular_graphics 'Bruker SHELXTL'
_computing_publication_material 'Bruker SHELXTL and local programs'
_computing_structure_refinement 'Bruker SHELXTL'
_computing_structure_solution 'Bruker SHELXTL'
_diffrn_ambient_temperature 150(2)
_diffrn_measured_fraction_theta_full 0.998
_diffrn_measured_fraction_theta_max 0.922
_diffrn_measurement_device_type 'Bruker SMART 1K CCD diffractometer'
_diffrn_measurement_method '\w rotation with narrow frames'
_diffrn_radiation_monochromator 'silicon 111'
_diffrn_radiation_source 'Daresbury SRS station 9.8'
_diffrn_radiation_type synchrotron
_diffrn_radiation_wavelength 0.6872
_diffrn_reflns_av_R_equivalents 0.0452
_diffrn_reflns_av_sigmaI/netI 0.0504
_diffrn_reflns_limit_h_max 11
_diffrn_reflns_limit_h_min -11
_diffrn_reflns_limit_k_max 19
_diffrn_reflns_limit_k_min -19
_diffrn_reflns_limit_l_max 21
_diffrn_reflns_limit_l_min -20
_diffrn_reflns_number 16313
_diffrn_reflns_theta_full 25.00
_diffrn_reflns_theta_max 29.38
_diffrn_reflns_theta_min 1.92
_diffrn_standards_decay_% 15
_diffrn_standards_number 0
_exptl_absorpt_coefficient_mu 1.667
_exptl_absorpt_correction_T_max 0.96
_exptl_absorpt_correction_T_min 0.62
_exptl_absorpt_correction_type multi-scan
_exptl_crystal_colour orange/red
_exptl_crystal_density_diffrn 1.570
_exptl_crystal_density_method 'not measured'
_exptl_crystal_description needle
_exptl_crystal_F_000 828
_exptl_crystal_size_max 0.30
_exptl_crystal_size_mid 0.03
_exptl_crystal_size_min 0.02
_refine_diff_density_max 0.461
_refine_diff_density_min -0.364
_refine_diff_density_rms 0.090
_refine_ls_extinction_method none
_refine_ls_goodness_of_fit_ref 1.040
_refine_ls_hydrogen_treatment constr
_refine_ls_matrix_type full
_refine_ls_number_parameters 196
_refine_ls_number_reflns 4753
_refine_ls_number_restraints 0
_refine_ls_restrained_S_all 1.040
_refine_ls_R_factor_all 0.0436
_refine_ls_R_factor_gt 0.0344
_refine_ls_shift/su_max 0.001
_refine_ls_shift/su_mean 0.000
_refine_ls_structure_factor_coef Fsqd
_refine_ls_weighting_details 'calc w=1/[\s^2^(Fo^2^)+(0.0403P)^2^+0.3936P] where P=(Fo^2^+2Fc^2^)/3'
_refine_ls_weighting_scheme calc
_refine_ls_wR_factor_gt 0.0848
_refine_ls_wR_factor_ref 0.0899
_reflns_number_gt 3976
_reflns_number_total 4753
_reflns_threshold_expression I>2\s(I)
_cod_data_source_file b307499d.txt
_cod_data_source_block kent7
_cod_depositor_comments
;
 Updated bibliographic information.

 Antanas Vaitkus,
 2019-10-04
;
_cod_original_sg_symbol_H-M P2(1)/c
_cod_database_code 7013406

loop_
_symmetry_equiv_pos_as_xyz
'x, y, z'
'-x, y+1/2, -z+1/2'
'-x, -y, -z'
'x, -y-1/2, z-1/2'

loop_
_atom_site_label
_atom_site_type_symbol
_atom_site_fract_x
_atom_site_fract_y
_atom_site_fract_z
_atom_site_U_iso_or_equiv
_atom_site_adp_type
_atom_site_occupancy
_atom_site_symmetry_multiplicity
_atom_site_calc_flag
_atom_site_refinement_flags
_atom_site_disorder_assembly
_atom_site_disorder_group
Cu Cu 0.33333(3) 0.432877(16) 0.095127(14) 0.02354(8) Uani 1 1 d . . .
S1 S 0.30389(6) 0.47253(4) 0.23658(3) 0.02923(11) Uani 1 1 d . . .
C1 C 0.0721(3) 0.64900(15) -0.06121(13) 0.0329(4) Uani 1 1 d . . .
H1A H 0.0033 0.6730 -0.0173 0.049 Uiso 1 1 calc R . .
H1B H -0.0007 0.6300 -0.1158 0.049 Uiso 1 1 calc R . .
H1C H 0.1488 0.6990 -0.0756 0.049 Uiso 1 1 calc R . .
S2 S 0.47972(6) 0.29695(3) 0.09602(3) 0.02968(11) Uani 1 1 d . . .
C2 C 0.2363(3) 0.50950(15) -0.17905(12) 0.0311(4) Uani 1 1 d . . .
H2A H 0.3065 0.4619 -0.2034 0.047 Uiso 1 1 calc R . .
H2B H 0.2747 0.5732 -0.1927 0.047 Uiso 1 1 calc R . .
H2C H 0.1194 0.5013 -0.2062 0.047 Uiso 1 1 calc R . .
C11 C 0.1709(2) 0.56547(13) -0.02319(12) 0.0254(4) Uani 1 1 d . . .
N11 N 0.1968(2) 0.54576(11) 0.06170(10) 0.0244(3) Uani 1 1 d . . .
C12 C 0.1767(2) 0.57222(13) 0.20525(12) 0.0252(4) Uani 1 1 d . . .
N12 N 0.1315(2) 0.60261(11) 0.12238(10) 0.0258(3) Uani 1 1 d . . .
N13 N 0.1164(2) 0.61953(12) 0.27144(10) 0.0301(3) Uani 1 1 d . . .
H13 H 0.1460 0.6012 0.3272 0.036 Uiso 1 1 calc R . .
C13 C 0.0031(3) 0.70044(14) 0.25362(14) 0.0365(5) Uani 1 1 d . . .
H13A H 0.0671 0.7565 0.2400 0.055 Uiso 1 1 calc R . .
H13B H -0.0520 0.7132 0.3065 0.055 Uiso 1 1 calc R . .
H13C H -0.0820 0.6860 0.2025 0.055 Uiso 1 1 calc R . .
N21 N 0.3285(2) 0.42806(11) -0.03553(10) 0.0254(3) Uani 1 1 d . . .
C21 C 0.2488(2) 0.49746(14) -0.07986(11) 0.0259(4) Uani 1 1 d . . .
N22 N 0.4060(2) 0.35892(12) -0.07886(11) 0.0287(3) Uani 1 1 d . . .
C22 C 0.4816(2) 0.29615(13) -0.02109(13) 0.0276(4) Uani 1 1 d . . .
N23 N 0.5662(2) 0.22512(13) -0.05369(12) 0.0343(4) Uani 1 1 d . . .
H23 H 0.6176 0.1832 -0.0162 0.041 Uiso 1 1 calc R . .
C23 C 0.5758(3) 0.21500(16) -0.14919(15) 0.0418(5) Uani 1 1 d . . .
H23A H 0.4662 0.1954 -0.1803 0.063 Uiso 1 1 calc R . .
H23B H 0.6599 0.1669 -0.1581 0.063 Uiso 1 1 calc R . .
H23C H 0.6078 0.2759 -0.1734 0.063 Uiso 1 1 calc R . .
O1S O 0.21992(19) 0.56442(9) 0.45938(9) 0.0305(3) Uani 1 1 d . . .
S1S S 0.29323(6) 0.46578(3) 0.47768(3) 0.02683(11) Uani 1 1 d . . .
C1S C 0.2928(3) 0.44673(16) 0.59481(14) 0.0387(5) Uani 1 1 d . . .
H1S1 H 0.3730 0.4900 0.6288 0.058 Uiso 1 1 calc R . .
H1S2 H 0.3249 0.3809 0.6098 0.058 Uiso 1 1 calc R . .
H1S3 H 0.1802 0.4588 0.6101 0.058 Uiso 1 1 calc R . .
C2S C 0.1321(3) 0.38276(15) 0.43752(14) 0.0342(4) Uani 1 1 d . . .
H2S1 H 0.0314 0.3961 0.4654 0.051 Uiso 1 1 calc R . .
H2S2 H 0.1710 0.3181 0.4529 0.051 Uiso 1 1 calc R . .
H2S3 H 0.1054 0.3886 0.3723 0.051 Uiso 1 1 calc R . .

loop_
_atom_site_aniso_label
_atom_site_aniso_U_11
_atom_site_aniso_U_22
_atom_site_aniso_U_33
_atom_site_aniso_U_23
_atom_site_aniso_U_13
_atom_site_aniso_U_12
Cu 0.02544(12) 0.02646(13) 0.01784(12) 0.00066(8) -0.00015(8) -0.00219(8)
S1 0.0321(2) 0.0365(3) 0.0179(2) 0.00249(17) -0.00068(17) 0.00606(19)
C1 0.0371(10) 0.0339(11) 0.0257(9) 0.0065(7) -0.0029(8) 0.0003(8)
S2 0.0353(3) 0.0270(2) 0.0260(2) 0.00003(17) 0.00164(18) -0.00029(18)
C2 0.0366(10) 0.0372(11) 0.0186(8) 0.0017(7) 0.0007(7) -0.0083(8)
C11 0.0251(8) 0.0295(9) 0.0201(8) 0.0032(7) -0.0026(6) -0.0056(7)
N11 0.0272(7) 0.0250(8) 0.0201(7) 0.0006(5) -0.0001(6) -0.0046(6)
C12 0.0277(9) 0.0240(9) 0.0225(8) -0.0008(6) -0.0007(7) -0.0037(7)
N12 0.0303(8) 0.0251(8) 0.0208(7) -0.0011(6) -0.0007(6) -0.0014(6)
N13 0.0379(9) 0.0303(9) 0.0206(7) -0.0037(6) -0.0015(6) 0.0012(7)
C13 0.0529(13) 0.0260(10) 0.0300(10) -0.0048(8) 0.0029(9) 0.0052(9)
N21 0.0276(8) 0.0271(8) 0.0209(7) -0.0012(6) 0.0014(6) -0.0051(6)
C21 0.0273(9) 0.0311(9) 0.0184(8) 0.0000(7) -0.0006(6) -0.0085(7)
N22 0.0321(8) 0.0297(8) 0.0241(7) -0.0055(6) 0.0036(6) -0.0047(6)
C22 0.0279(9) 0.0270(9) 0.0277(9) -0.0050(7) 0.0026(7) -0.0081(7)
N23 0.0403(10) 0.0296(9) 0.0335(9) -0.0061(7) 0.0065(7) -0.0018(7)
C23 0.0549(14) 0.0330(11) 0.0398(12) -0.0124(9) 0.0150(10) -0.0064(10)
O1S 0.0398(8) 0.0276(7) 0.0240(7) 0.0018(5) 0.0037(6) 0.0033(6)
S1S 0.0265(2) 0.0287(2) 0.0254(2) -0.00146(17) 0.00422(17) 0.00199(17)
C1S 0.0524(13) 0.0362(12) 0.0268(10) 0.0053(8) 0.0032(9) 0.0092(9)
C2S 0.0327(10) 0.0307(10) 0.0389(11) -0.0031(8) 0.0041(8) -0.0022(8)

loop_
_atom_type_symbol
_atom_type_description
_atom_type_scat_dispersion_real
_atom_type_scat_dispersion_imag
_atom_type_scat_source
C C 0.0033 0.0016 'International Tables Vol C Tables 4.2.6.8 and 6.1.1.4'
H H 0.0000 0.0000 'International Tables Vol C Tables 4.2.6.8 and 6.1.1.4'
N N 0.0061 0.0033 'International Tables Vol C Tables 4.2.6.8 and 6.1.1.4'
S S 0.1246 0.1234 'International Tables Vol C Tables 4.2.6.8 and 6.1.1.4'
Cu Cu 0.3201 1.2651 'International Tables Vol C Tables 4.2.6.8 and 6.1.1.4'
O O 0.0106 0.0060 'International Tables Vol C Tables 4.2.6.8 and 6.1.1.4'

loop_
_geom_angle_atom_site_label_1
_geom_angle_atom_site_label_2
_geom_angle_atom_site_label_3
_geom_angle
_geom_angle_site_symmetry_1
_geom_angle_site_symmetry_3
_geom_angle_publ_flag
S1 Cu S2 109.23(2) . . ?
S1 Cu N11 85.07(5) . . ?
S1 Cu N21 165.65(5) . . ?
S2 Cu N11 165.52(5) . . ?
S2 Cu N21 85.12(5) . . ?
N11 Cu N21 80.62(6) . . ?
Cu S1 C12 94.39(6) . . ?
H1A C1 H1B 109.5 . . ?
H1A C1 H1C 109.5 . . ?
H1A C1 C11 109.5 . . ?
H1B C1 H1C 109.5 . . ?
H1B C1 C11 109.5 . . ?
H1C C1 C11 109.5 . . ?
Cu S2 C22 94.34(7) . . ?
H2A C2 H2B 109.5 . . ?
H2A C2 H2C 109.5 . . ?
H2A C2 C21 109.5 . . ?
H2B C2 H2C 109.5 . . ?
H2B C2 C21 109.5 . . ?
H2C C2 C21 109.5 . . ?
C1 C11 N11 123.58(18) . . ?
C1 C11 C21 122.38(16) . . ?
N11 C11 C21 114.04(16) . . ?
Cu N11 C11 115.83(13) . . ?
Cu N11 N12 123.67(11) . . ?
C11 N11 N12 120.49(16) . . ?
S1 C12 N12 125.79(14) . . ?
S1 C12 N13 116.83(14) . . ?
N12 C12 N13 117.34(17) . . ?
N11 N12 C12 111.04(15) . . ?
C12 N13 H13 119.0 . . ?
C12 N13 C13 122.00(16) . . ?
H13 N13 C13 119.0 . . ?
N13 C13 H13A 109.5 . . ?
N13 C13 H13B 109.5 . . ?
N13 C13 H13C 109.5 . . ?
H13A C13 H13B 109.5 . . ?
H13A C13 H13C 109.5 . . ?
H13B C13 H13C 109.5 . . ?
Cu N21 C21 115.38(13) . . ?
Cu N21 N22 123.68(12) . . ?
C21 N21 N22 120.91(16) . . ?
C2 C21 C11 121.90(17) . . ?
C2 C21 N21 124.02(18) . . ?
C11 C21 N21 114.08(15) . . ?
N21 N22 C22 111.01(15) . . ?
S2 C22 N22 125.77(15) . . ?
S2 C22 N23 116.42(15) . . ?
N22 C22 N23 117.81(17) . . ?
C22 N23 H23 118.9 . . ?
C22 N23 C23 122.18(18) . . ?
H23 N23 C23 118.9 . . ?
N23 C23 H23A 109.5 . . ?
N23 C23 H23B 109.5 . . ?
N23 C23 H23C 109.5 . . ?
H23A C23 H23B 109.5 . . ?
H23A C23 H23C 109.5 . . ?
H23B C23 H23C 109.5 . . ?
O1S S1S C1S 105.27(9) . . ?
O1S S1S C2S 106.90(9) . . ?
C1S S1S C2S 97.86(11) . . ?
S1S C1S H1S1 109.5 . . ?
S1S C1S H1S2 109.5 . . ?
S1S C1S H1S3 109.5 . . ?
H1S1 C1S H1S2 109.5 . . ?
H1S1 C1S H1S3 109.5 . . ?
H1S2 C1S H1S3 109.5 . . ?
S1S C2S H2S1 109.5 . . ?
S1S C2S H2S2 109.5 . . ?
S1S C2S H2S3 109.5 . . ?
H2S1 C2S H2S2 109.5 . . ?
H2S1 C2S H2S3 109.5 . . ?
H2S2 C2S H2S3 109.5 . . ?

loop_
_geom_bond_atom_site_label_1
_geom_bond_atom_site_label_2
_geom_bond_distance
_geom_bond_site_symmetry_2
_geom_bond_publ_flag
Cu S1 2.2474(6) . ?
Cu S2 2.2473(6) . ?
Cu N11 1.9592(16) . ?
Cu N21 1.9654(16) . ?
S1 C12 1.7636(19) . ?
C1 H1A 0.9800 . ?
C1 H1B 0.9800 . ?
C1 H1C 0.9800 . ?
C1 C11 1.490(3) . ?
S2 C22 1.7671(19) . ?
C2 H2A 0.9800 . ?
C2 H2B 0.9800 . ?
C2 H2C 0.9800 . ?
C2 C21 1.494(2) . ?
C11 N11 1.298(2) . ?
C11 C21 1.479(3) . ?
N11 N12 1.373(2) . ?
C12 N12 1.323(2) . ?
C12 N13 1.344(2) . ?
N13 H13 0.8800 . ?
N13 C13 1.462(3) . ?
C13 H13A 0.9800 . ?
C13 H13B 0.9800 . ?
C13 H13C 0.9800 . ?
N21 C21 1.303(2) . ?
N21 N22 1.369(2) . ?
N22 C22 1.329(3) . ?
C22 N23 1.341(2) . ?
N23 H23 0.8800 . ?
N23 C23 1.459(3) . ?
C23 H23A 0.9800 . ?
C23 H23B 0.9800 . ?
C23 H23C 0.9800 . ?
O1S S1S 1.5200(14) . ?
S1S C1S 1.786(2) . ?
S1S C2S 1.789(2) . ?
C1S H1S1 0.9800 . ?
C1S H1S2 0.9800 . ?
C1S H1S3 0.9800 . ?
C2S H2S1 0.9800 . ?
C2S H2S2 0.9800 . ?
C2S H2S3 0.9800 . ?

loop_
_geom_hbond_atom_site_label_D
_geom_hbond_atom_site_label_H
_geom_hbond_atom_site_label_A
_geom_hbond_distance_DH
_geom_hbond_distance_HA
_geom_hbond_distance_DA
_geom_hbond_angle_DHA
_geom_hbond_site_symmetry_A
N13 H13 O1S 0.88 2.07 2.945(2) 177.4 .
N23 H23 O1S 0.88 2.22 3.072(2) 162.3 2_645

loop_
_geom_torsion_atom_site_label_1
_geom_torsion_atom_site_label_2
_geom_torsion_atom_site_label_3
_geom_torsion_atom_site_label_4
_geom_torsion
_geom_torsion_site_symmetry_1
_geom_torsion_site_symmetry_2
_geom_torsion_site_symmetry_3
_geom_torsion_site_symmetry_4
_geom_torsion_publ_flag
S2 Cu S1 C12 -176.22(6) . . . . ?
N11 Cu S1 C12 1.39(7) . . . . ?
N21 Cu S1 C12 5.6(2) . . . . ?
S1 Cu S2 C22 -177.34(6) . . . . ?
N11 Cu S2 C22 12.2(2) . . . . ?
N21 Cu S2 C22 2.21(7) . . . . ?
C1 C11 N11 Cu -179.22(14) . . . . ?
C1 C11 N11 N12 0.3(3) . . . . ?
C21 C11 N11 Cu 0.7(2) . . . . ?
C21 C11 N11 N12 -179.78(14) . . . . ?
S1 Cu N11 C11 177.53(13) . . . . ?
S1 Cu N11 N12 -1.98(13) . . . . ?
S2 Cu N11 C11 -11.5(3) . . . . ?
S2 Cu N11 N12 168.96(12) . . . . ?
N21 Cu N11 C11 -1.41(13) . . . . ?
N21 Cu N11 N12 179.07(14) . . . . ?
Cu S1 C12 N12 -1.27(17) . . . . ?
Cu S1 C12 N13 176.52(13) . . . . ?
S1 C12 N12 N11 0.1(2) . . . . ?
N13 C12 N12 N11 -177.69(15) . . . . ?
Cu N11 N12 C12 1.6(2) . . . . ?
C11 N11 N12 C12 -177.90(16) . . . . ?
S1 C12 N13 C13 -176.98(15) . . . . ?
N12 C12 N13 C13 1.0(3) . . . . ?
S1 Cu N21 C21 -2.3(3) . . . . ?
S1 Cu N21 N22 176.11(12) . . . . ?
S2 Cu N21 C21 179.44(13) . . . . ?
S2 Cu N21 N22 -2.17(13) . . . . ?
N11 Cu N21 C21 1.96(13) . . . . ?
N11 Cu N21 N22 -179.64(14) . . . . ?
Cu N21 C21 C2 177.36(14) . . . . ?
Cu N21 C21 C11 -2.1(2) . . . . ?
N22 N21 C21 C2 -1.1(3) . . . . ?
N22 N21 C21 C11 179.43(15) . . . . ?
C1 C11 C21 C2 1.4(3) . . . . ?
C1 C11 C21 N21 -179.14(17) . . . . ?
N11 C11 C21 C2 -178.55(16) . . . . ?
N11 C11 C21 N21 1.0(2) . . . . ?
Cu N21 N22 C22 0.7(2) . . . . ?
C21 N21 N22 C22 179.06(16) . . . . ?
N21 N22 C22 S2 2.0(2) . . . . ?
N21 N22 C22 N23 -178.58(15) . . . . ?
Cu S2 C22 N22 -3.08(17) . . . . ?
Cu S2 C22 N23 177.47(13) . . . . ?
S2 C22 N23 C23 179.04(15) . . . . ?
N22 C22 N23 C23 -0.5(3) . . . . ?
